data_7017574
loop_
_publ_author_name
'Ardizzoia, G. Attilio'
'Brenna, Stefano'
'Therrien, Bruno'

_publ_section_title
;
 Ni(II) and Pd(II) pyridinyloxazolidine-compounds: synthesis, X-ray
 characterisation and catalytic activities in the aza-Michael reaction.
;
_journal_issue 3
_journal_name_full 'Dalton transactions (Cambridge, England : 2003)'
_journal_page_first 783
_journal_page_last 790
_journal_paper_doi 10.1039/c1dt11191d
_journal_volume 41
_journal_year 2012
_chemical_formula_moiety 'C14 H14 Cl2 N2 O Pd'
_chemical_formula_sum 'C14 H14 Cl2 N2 O Pd'
_chemical_formula_weight 403.57
_chemical_name_systematic
;
?
;
_space_group_IT_number 14
_symmetry_cell_setting monoclinic
_symmetry_Int_Tables_number 14
_symmetry_space_group_name_Hall '-P 2ybc'
_symmetry_space_group_name_H-M 'P 1 21/c 1'
_atom_sites_solution_hydrogens geom
_atom_sites_solution_primary direct
_atom_sites_solution_secondary difmap
_audit_creation_method SHELXL-97
_cell_angle_alpha 90.00
_cell_angle_beta 114.683(5)
_cell_angle_gamma 90.00
_cell_formula_units_Z 4
_cell_length_a 8.6308(6)
_cell_length_b 12.3692(6)
_cell_length_c 15.1831(10)
_cell_measurement_reflns_used 8000
_cell_measurement_temperature 173(2)
_cell_measurement_theta_max 26.05
_cell_measurement_theta_min 2.35
_cell_volume 1472.79(17)
_computing_cell_refinement 'CELL (Stoe & Cie, 2000)'
_computing_data_collection 'EXPOSE (Stoe & Cie, 2000)'
_computing_data_reduction 'INTEGRATE (Stoe & Cie, 2000)'
_computing_molecular_graphics 'ORTEP-32 (Farrugia, 1997)'
_computing_publication_material 'SHELXL-97 (Sheldrick, 1997)'
_computing_structure_refinement 'SHELXL-97 (Sheldrick, 1997)'
_computing_structure_solution 'SHELXS-97 (Sheldrick, 1990)'
_diffrn_ambient_temperature 173(2)
_diffrn_detector_area_resol_mean 0.81\%A
_diffrn_measured_fraction_theta_full 1.000
_diffrn_measured_fraction_theta_max 1.000
_diffrn_measurement_device_type 'STOE IPDS'
_diffrn_measurement_method 'phi oscillation'
_diffrn_radiation_monochromator graphite
_diffrn_radiation_source 'fine-focus sealed tube'
_diffrn_radiation_type MoK\a
_diffrn_radiation_wavelength 0.71073
_diffrn_reflns_av_R_equivalents 0.0902
_diffrn_reflns_av_sigmaI/netI 0.0390
_diffrn_reflns_limit_h_max 11
_diffrn_reflns_limit_h_min -11
_diffrn_reflns_limit_k_max 16
_diffrn_reflns_limit_k_min -16
_diffrn_reflns_limit_l_max 20
_diffrn_reflns_limit_l_min -20
_diffrn_reflns_number 28038
_diffrn_reflns_theta_full 29.18
_diffrn_reflns_theta_max 29.18
_diffrn_reflns_theta_min 2.21
_diffrn_standards_decay_% 0
_diffrn_standards_interval_time 0
_diffrn_standards_number 0
_exptl_absorpt_coefficient_mu 1.618
_exptl_absorpt_correction_T_max 0.754
_exptl_absorpt_correction_T_min 0.323
_exptl_absorpt_correction_type empirical
_exptl_absorpt_process_details 'Walker, N. & Stuart, D. (1983)'
_exptl_crystal_colour yellow
_exptl_crystal_density_diffrn 1.820
_exptl_crystal_density_method 'not measured'
_exptl_crystal_description block
_exptl_crystal_F_000 800
_exptl_crystal_size_max 0.23
_exptl_crystal_size_mid 0.18
_exptl_crystal_size_min 0.15
_refine_diff_density_max 0.856
_refine_diff_density_min -1.168
_refine_diff_density_rms 0.130
_refine_ls_extinction_method none
_refine_ls_goodness_of_fit_ref 1.312
_refine_ls_hydrogen_treatment constr
_refine_ls_matrix_type full
_refine_ls_number_parameters 181
_refine_ls_number_reflns 3971
_refine_ls_number_restraints 0
_refine_ls_restrained_S_all 1.312
_refine_ls_R_factor_all 0.0496
_refine_ls_R_factor_gt 0.0424
_refine_ls_shift/su_max 0.000
_refine_ls_shift/su_mean 0.000
_refine_ls_structure_factor_coef Fsqd
_refine_ls_weighting_details 'calc w=1/[\s^2^(Fo^2^)+(0.0000P)^2^+6.5491P] where P=(Fo^2^+2Fc^2^)/3'
_refine_ls_weighting_scheme calc
_refine_ls_wR_factor_gt 0.0985
_refine_ls_wR_factor_ref 0.1005
_reflns_number_gt 3546
_reflns_number_total 3971
_reflns_threshold_expression >2sigma(I)
_cod_data_source_file c1dt11191d.txt
_cod_data_source_block d:complex1
_cod_depositor_comments
;
The following automatic conversions were performed:

'_symmetry_cell_setting' value 'Monoclinic' changed to 'monoclinic'
according to /home/saulius/struct/CIF-dictionaries/cif_core.dic
dictionary named 'cif_core.dic' version 2.4.1 from 2010-06-29.

Automatic conversion script
Id: cif_fix_values 1715 2011-07-08 13:25:40Z adriana 
;
_cod_original_cell_volume 1472.79(16)
_cod_original_sg_symbol_H-M 'P 21/c'
_cod_database_code 7017574

loop_
_symmetry_equiv_pos_as_xyz
'x, y, z'
'-x, y+1/2, -z+1/2'
'-x, -y, -z'
'x, -y-1/2, z-1/2'

loop_
_atom_site_label
_atom_site_type_symbol
_atom_site_fract_x
_atom_site_fract_y
_atom_site_fract_z
_atom_site_U_iso_or_equiv
_atom_site_adp_type
_atom_site_occupancy
_atom_site_symmetry_multiplicity
_atom_site_calc_flag
_atom_site_refinement_flags
C1 C 0.7644(5) -0.0263(3) -0.0204(3) 0.0196(8) Uani 1 1 d .
H1 H 0.7827 -0.0450 -0.0746 0.023 Uiso 1 1 calc R
C2 C 0.7083(6) -0.1042(4) 0.0243(3) 0.0246(9) Uani 1 1 d .
H2 H 0.6856 -0.1739 -0.0009 0.029 Uiso 1 1 calc R
C3 C 0.6861(6) -0.0781(4) 0.1072(3) 0.0271(10) Uani 1 1 d .
H3 H 0.6503 -0.1301 0.1389 0.033 Uiso 1 1 calc R
C4 C 0.7183(6) 0.0274(4) 0.1419(3) 0.0247(9) Uani 1 1 d .
H4 H 0.7053 0.0470 0.1975 0.030 Uiso 1 1 calc R
C5 C 0.7696(5) 0.1022(3) 0.0927(3) 0.0168(7) Uani 1 1 d .
C6 C 0.7952(5) 0.2193(3) 0.1212(3) 0.0187(8) Uani 1 1 d .
H6 H 0.8299 0.2284 0.1910 0.022 Uiso 1 1 calc R
C7 C 0.6768(7) 0.3819(4) 0.0479(4) 0.0319(11) Uani 1 1 d .
H7A H 0.6331 0.4337 0.0798 0.038 Uiso 1 1 calc R
H7B H 0.6255 0.3965 -0.0212 0.038 Uiso 1 1 calc R
C8 C 0.8699(6) 0.3891(3) 0.0880(3) 0.0232(9) Uani 1 1 d .
H8A H 0.9056 0.4320 0.0462 0.028 Uiso 1 1 calc R
H8B H 0.9182 0.4197 0.1527 0.028 Uiso 1 1 calc R
C9 C 1.0997(5) 0.2540(4) 0.1513(3) 0.0195(8) Uani 1 1 d .
C10 C 1.1524(6) 0.1718(4) 0.2190(4) 0.0319(11) Uani 1 1 d .
H10 H 1.0728 0.1290 0.2292 0.038 Uiso 1 1 calc R
C11 C 1.3270(7) 0.1536(5) 0.2719(5) 0.0460(16) Uani 1 1 d .
H11 H 1.3632 0.0976 0.3169 0.055 Uiso 1 1 calc R
C12 C 1.4454(7) 0.2169(6) 0.2584(4) 0.0450(16) Uani 1 1 d .
H12 H 1.5611 0.2035 0.2936 0.054 Uiso 1 1 calc R
C13 C 1.3927(7) 0.3000(7) 0.1929(4) 0.0481(17) Uani 1 1 d .
H13 H 1.4733 0.3435 0.1844 0.058 Uiso 1 1 calc R
C14 C 1.2198(7) 0.3202(5) 0.1390(4) 0.0372(13) Uani 1 1 d .
H14 H 1.1849 0.3773 0.0952 0.045 Uiso 1 1 calc R
Cl1 Cl 0.94210(17) 0.35446(9) -0.10710(8) 0.0299(3) Uani 1 1 d .
Cl2 Cl 0.82920(14) 0.10920(9) -0.18401(7) 0.0230(2) Uani 1 1 d .
N1 N 0.7935(4) 0.0765(3) 0.0124(2) 0.0157(6) Uani 1 1 d .
N2 N 0.9195(4) 0.2726(3) 0.0890(2) 0.0159(6) Uani 1 1 d .
O1 O 0.6401(4) 0.2735(3) 0.0669(3) 0.0286(7) Uani 1 1 d .
Pd1 Pd 0.87166(4) 0.20202(2) -0.04530(2) 0.01447(9) Uani 1 1 d .

loop_
_atom_site_aniso_label
_atom_site_aniso_U_11
_atom_site_aniso_U_22
_atom_site_aniso_U_33
_atom_site_aniso_U_23
_atom_site_aniso_U_13
_atom_site_aniso_U_12
C1 0.021(2) 0.0176(19) 0.0186(18) -0.0022(15) 0.0067(16) -0.0007(16)
C2 0.030(2) 0.0138(19) 0.030(2) -0.0027(17) 0.0127(19) -0.0044(17)
C3 0.033(2) 0.022(2) 0.028(2) 0.0041(17) 0.0138(19) -0.0067(19)
C4 0.030(2) 0.026(2) 0.022(2) -0.0015(17) 0.0146(18) -0.0083(19)
C5 0.0161(17) 0.0186(19) 0.0150(17) 0.0003(14) 0.0059(14) -0.0017(15)
C6 0.0181(18) 0.020(2) 0.0197(18) -0.0006(15) 0.0093(15) 0.0019(15)
C7 0.034(3) 0.024(2) 0.032(2) -0.0012(19) 0.009(2) 0.010(2)
C8 0.034(2) 0.0128(18) 0.024(2) -0.0038(16) 0.0143(18) -0.0025(17)
C9 0.0187(19) 0.022(2) 0.0170(18) -0.0086(15) 0.0070(15) -0.0015(16)
C10 0.023(2) 0.021(2) 0.037(3) -0.0001(19) -0.0016(19) -0.0028(18)
C11 0.031(3) 0.026(3) 0.054(3) -0.007(2) -0.009(3) 0.005(2)
C12 0.018(2) 0.062(4) 0.045(3) -0.030(3) 0.002(2) 0.002(2)
C13 0.025(2) 0.092(5) 0.031(3) -0.017(3) 0.015(2) -0.021(3)
C14 0.027(2) 0.063(4) 0.021(2) -0.001(2) 0.0102(19) -0.014(2)
Cl1 0.0477(7) 0.0226(5) 0.0208(5) 0.0007(4) 0.0157(5) -0.0125(5)
Cl2 0.0321(5) 0.0221(5) 0.0157(4) -0.0022(4) 0.0109(4) -0.0004(4)
N1 0.0153(15) 0.0161(16) 0.0140(14) -0.0017(12) 0.0044(12) -0.0015(12)
N2 0.0184(16) 0.0137(15) 0.0161(15) 0.0002(12) 0.0077(13) -0.0015(12)
O1 0.0198(15) 0.0240(17) 0.0401(19) -0.0048(14) 0.0107(14) 0.0037(13)
Pd1 0.01723(14) 0.01385(14) 0.01247(13) -0.00003(11) 0.00635(10) -0.00142(12)

loop_
_atom_type_symbol
_atom_type_description
_atom_type_scat_dispersion_real
_atom_type_scat_dispersion_imag
_atom_type_scat_source
C C 0.0033 0.0016 'International Tables Vol C Tables 4.2.6.8 and 6.1.1.4'
H H 0.0000 0.0000 'International Tables Vol C Tables 4.2.6.8 and 6.1.1.4'
Cl Cl 0.1484 0.1585 'International Tables Vol C Tables 4.2.6.8 and 6.1.1.4'
N N 0.0061 0.0033 'International Tables Vol C Tables 4.2.6.8 and 6.1.1.4'
O O 0.0106 0.0060 'International Tables Vol C Tables 4.2.6.8 and 6.1.1.4'
Pd Pd -0.9988 1.0072 'International Tables Vol C Tables 4.2.6.8 and 6.1.1.4'

loop_
_geom_angle_atom_site_label_1
_geom_angle_atom_site_label_2
_geom_angle_atom_site_label_3
_geom_angle
N1 C1 C2 121.8(4)
N1 C1 H1 119.1
C2 C1 H1 119.1
C1 C2 C3 119.6(4)
C1 C2 H2 120.2
C3 C2 H2 120.2
C2 C3 C4 118.7(4)
C2 C3 H3 120.7
C4 C3 H3 120.7
C5 C4 C3 119.0(4)
C5 C4 H4 120.5
C3 C4 H4 120.5
N1 C5 C4 122.4(4)
N1 C5 C6 115.2(3)
C4 C5 C6 122.4(4)
O1 C6 C5 107.4(3)
O1 C6 N2 103.4(3)
C5 C6 N2 111.6(3)
O1 C6 H6 111.3
C5 C6 H6 111.3
N2 C6 H6 111.3
O1 C7 C8 105.7(4)
O1 C7 H7A 110.6
C8 C7 H7A 110.6
O1 C7 H7B 110.6
C8 C7 H7B 110.6
H7A C7 H7B 108.7
N2 C8 C7 102.0(3)
N2 C8 H8A 111.4
C7 C8 H8A 111.4
N2 C8 H8B 111.4
C7 C8 H8B 111.4
H8A C8 H8B 109.2
C10 C9 C14 120.0(4)
C10 C9 N2 121.8(4)
C14 C9 N2 118.1(4)
C9 C10 C11 119.1(5)
C9 C10 H10 120.4
C11 C10 H10 120.4
C12 C11 C10 121.0(6)
C12 C11 H11 119.5
C10 C11 H11 119.5
C11 C12 C13 119.7(5)
C11 C12 H12 120.2
C13 C12 H12 120.2
C12 C13 C14 120.8(6)
C12 C13 H13 119.6
C14 C13 H13 119.6
C13 C14 C9 119.4(6)
C13 C14 H14 120.3
C9 C14 H14 120.3
C1 N1 C5 118.5(4)
C1 N1 Pd1 127.2(3)
C5 N1 Pd1 114.3(3)
C9 N2 C8 112.3(3)
C9 N2 C6 115.5(3)
C8 N2 C6 100.7(3)
C9 N2 Pd1 106.7(2)
C8 N2 Pd1 116.8(3)
C6 N2 Pd1 104.8(2)
C6 O1 C7 109.0(3)
N1 Pd1 N2 82.23(13)
N1 Pd1 Cl2 93.40(10)
N2 Pd1 Cl2 174.35(10)
N1 Pd1 Cl1 174.39(10)
N2 Pd1 Cl1 94.41(10)
Cl2 Pd1 Cl1 90.22(4)

loop_
_geom_bond_atom_site_label_1
_geom_bond_atom_site_label_2
_geom_bond_distance
C1 N1 1.351(5)
C1 C2 1.378(6)
C1 H1 0.9300
C2 C3 1.388(7)
C2 H2 0.9300
C3 C4 1.391(6)
C3 H3 0.9300
C4 C5 1.373(6)
C4 H4 0.9300
C5 N1 1.356(5)
C5 C6 1.501(6)
C6 O1 1.414(5)
C6 N2 1.505(5)
C6 H6 0.9800
C7 O1 1.435(6)
C7 C8 1.519(7)
C7 H7A 0.9700
C7 H7B 0.9700
C8 N2 1.501(5)
C8 H8A 0.9700
C8 H8B 0.9700
C9 C10 1.381(7)
C9 C14 1.393(7)
C9 N2 1.462(5)
C10 C11 1.399(7)
C10 H10 0.9300
C11 C12 1.368(10)
C11 H11 0.9300
C12 C13 1.370(10)
C12 H12 0.9300
C13 C14 1.392(8)
C13 H13 0.9300
C14 H14 0.9300
Cl1 Pd1 2.2982(11)
Cl2 Pd1 2.2899(10)
N1 Pd1 2.031(3)
N2 Pd1 2.095(3)

loop_
_geom_torsion_atom_site_label_1
_geom_torsion_atom_site_label_2
_geom_torsion_atom_site_label_3
_geom_torsion_atom_site_label_4
_geom_torsion
N1 C1 C2 C3 -2.1(7)
C1 C2 C3 C4 1.2(7)
C2 C3 C4 C5 0.5(7)
C3 C4 C5 N1 -1.4(7)
C3 C4 C5 C6 175.6(4)
N1 C5 C6 O1 84.8(4)
C4 C5 C6 O1 -92.5(5)
N1 C5 C6 N2 -28.0(5)
C4 C5 C6 N2 154.8(4)
O1 C7 C8 N2 22.5(4)
C14 C9 C10 C11 -2.4(8)
N2 C9 C10 C11 175.8(5)
C9 C10 C11 C12 0.9(9)
C10 C11 C12 C13 0.7(9)
C11 C12 C13 C14 -0.8(9)
C12 C13 C14 C9 -0.7(9)
C10 C9 C14 C13 2.3(8)
N2 C9 C14 C13 -176.0(5)
C2 C1 N1 C5 1.3(6)
C2 C1 N1 Pd1 -178.8(3)
C4 C5 N1 C1 0.5(6)
C6 C5 N1 C1 -176.7(4)
C4 C5 N1 Pd1 -179.4(3)
C6 C5 N1 Pd1 3.3(4)
C10 C9 N2 C8 131.2(4)
C14 C9 N2 C8 -50.5(5)
C10 C9 N2 C6 16.5(6)
C14 C9 N2 C6 -165.2(4)
C10 C9 N2 Pd1 -99.5(4)
C14 C9 N2 Pd1 78.7(4)
C7 C8 N2 C9 -162.6(4)
C7 C8 N2 C6 -39.1(4)
C7 C8 N2 Pd1 73.6(4)
O1 C6 N2 C9 164.1(3)
C5 C6 N2 C9 -80.7(4)
O1 C6 N2 C8 42.9(4)
C5 C6 N2 C8 158.1(3)
O1 C6 N2 Pd1 -78.7(3)
C5 C6 N2 Pd1 36.5(4)
C5 C6 O1 C7 -147.9(4)
N2 C6 O1 C7 -29.8(4)
C8 C7 O1 C6 4.5(5)
C1 N1 Pd1 N2 -165.5(4)
C5 N1 Pd1 N2 14.4(3)
C1 N1 Pd1 Cl2 10.9(3)
C5 N1 Pd1 Cl2 -169.2(3)
C1 N1 Pd1 Cl1 141.1(8)
C5 N1 Pd1 Cl1 -39.0(11)
C9 N2 Pd1 N1 95.7(3)
C8 N2 Pd1 N1 -137.7(3)
C6 N2 Pd1 N1 -27.3(2)
C9 N2 Pd1 Cl2 56.3(11)
C8 N2 Pd1 Cl2 -177.1(9)
C6 N2 Pd1 Cl2 -66.8(11)
C9 N2 Pd1 Cl1 -88.8(3)
C8 N2 Pd1 Cl1 37.8(3)
C6 N2 Pd1 Cl1 148.2(2)
